data_7043521
loop_
_publ_author_name
'Singh, Poornima'
'Singh, Ajai kumar'

_publ_section_title
;
 Palladium(II) complexes of N, N-diphenylacetamide based thio/selenoethers
 and flower shaped Pd16S7 and prismatic Pd17Se15 nano-particles tailored
 from them as catalysts for C&#x2212;C and C&#x2212;O coupling
;
_journal_name_full 'Dalton Trans.'
_journal_paper_doi 10.1039/C7DT01279A
_journal_year 2017
_chemical_formula_moiety 'C14 H12 Br N O'
_chemical_formula_sum 'C14 H12 Br N O'
_chemical_formula_weight 290.15
_chemical_name_systematic
; 
 ? 
;
_space_group_IT_number 14
_symmetry_cell_setting monoclinic
_symmetry_space_group_name_Hall '-P 2yn'
_symmetry_space_group_name_H-M 'P 1 21/n 1'
_atom_sites_solution_hydrogens geom
_atom_sites_solution_primary direct
_atom_sites_solution_secondary difmap
_audit_block_doi 10.5517/ccdc.csd.cc1n5d29
_audit_creation_method SHELXL-97
_audit_update_record
;
2016-12-26 deposited with the CCDC.
2017-07-05 downloaded from the CCDC.
;
_cell_angle_alpha 90.00
_cell_angle_beta 112.460(6)
_cell_angle_gamma 90.00
_cell_formula_units_Z 4
_cell_length_a 9.398(3)
_cell_length_b 13.898(4)
_cell_length_c 10.247(3)
_cell_measurement_reflns_used 1252
_cell_measurement_temperature 298(2)
_cell_measurement_theta_max 17.81
_cell_measurement_theta_min 2.60
_cell_volume 1236.9(6)
_computing_cell_refinement 'Bruker SMART'
_computing_data_collection 'Bruker SMART'
_computing_data_reduction 'Bruker SAINT'
_computing_molecular_graphics 'Bruker SHELXTL'
_computing_publication_material 'Bruker SHELXTL'
_computing_structure_refinement 'SHELXL-97 (Sheldrick, 1997)'
_computing_structure_solution 'SHELXS-97 (Sheldrick, 1990)'
_diffrn_ambient_temperature 298(2)
_diffrn_measured_fraction_theta_full 0.999
_diffrn_measured_fraction_theta_max 0.999
_diffrn_measurement_device_type 'CCD area detector'
_diffrn_measurement_method 'phi and omega scans'
_diffrn_radiation_monochromator graphite
_diffrn_radiation_source 'fine-focus sealed tube'
_diffrn_radiation_type MoK\a
_diffrn_radiation_wavelength 0.71073
_diffrn_reflns_av_R_equivalents 0.0625
_diffrn_reflns_av_sigmaI/netI 0.0587
_diffrn_reflns_limit_h_max 11
_diffrn_reflns_limit_h_min -11
_diffrn_reflns_limit_k_max 16
_diffrn_reflns_limit_k_min -16
_diffrn_reflns_limit_l_max 12
_diffrn_reflns_limit_l_min -12
_diffrn_reflns_number 11687
_diffrn_reflns_theta_full 25.00
_diffrn_reflns_theta_max 25.00
_diffrn_reflns_theta_min 2.50
_exptl_absorpt_coefficient_mu 3.305
_exptl_absorpt_correction_T_max 0.432
_exptl_absorpt_correction_T_min 0.403
_exptl_absorpt_correction_type multi-scan
_exptl_absorpt_process_details '(SADABS; Bruker, 2000)'
_exptl_crystal_colour white
_exptl_crystal_density_diffrn 1.558
_exptl_crystal_density_meas 1.558
_exptl_crystal_density_method 'not measured'
_exptl_crystal_description block
_exptl_crystal_F_000 584.0
_exptl_crystal_size_max 0.29
_exptl_crystal_size_mid 0.27
_exptl_crystal_size_min 0.25
_refine_diff_density_max 0.545
_refine_diff_density_min -0.465
_refine_diff_density_rms 0.059
_refine_ls_extinction_method none
_refine_ls_goodness_of_fit_ref 1.024
_refine_ls_hydrogen_treatment mixed
_refine_ls_matrix_type full
_refine_ls_number_parameters 154
_refine_ls_number_reflns 2173
_refine_ls_number_restraints 0
_refine_ls_restrained_S_all 1.024
_refine_ls_R_factor_all 0.0879
_refine_ls_R_factor_gt 0.0468
_refine_ls_shift/su_max 0.001
_refine_ls_shift/su_mean 0.000
_refine_ls_structure_factor_coef Fsqd
_refine_ls_weighting_details 'calc w=1/[\s^2^(Fo^2^)+(0.0349P)^2^+0.6788P] where P=(Fo^2^+2Fc^2^)/3'
_refine_ls_weighting_scheme calc
_refine_ls_wR_factor_gt 0.0965
_refine_ls_wR_factor_ref 0.1100
_reflns_number_gt 1379
_reflns_number_total 2175
_reflns_threshold_expression >2sigma(I)
_cod_data_source_file c7dt01279a2.cif
_cod_data_source_block pj826m
_cod_depositor_comments
;
The following automatic conversions were performed:

'_symmetry_cell_setting' value 'Monoclinic' changed to 'monoclinic'
according to
/home/data/users/saulius/crontab/automatic-downloads/rss-feeds/RSC/lib/dictionaries/cif_core.dic
dictionary named 'cif_core.dic' version 2.4.2 from 2011-04-26.

Automatic conversion script
Id: cif_fix_values 4973 2017-02-22 13:04:09Z antanas 
;
_cod_original_sg_symbol_H-M 'P 21/n'
_cod_database_code 7043521

loop_
_symmetry_equiv_pos_as_xyz
'x, y, z'
'-x+1/2, y+1/2, -z+1/2'
'-x, -y, -z'
'x-1/2, -y-1/2, z-1/2'

loop_
_atom_site_label
_atom_site_type_symbol
_atom_site_fract_x
_atom_site_fract_y
_atom_site_fract_z
_atom_site_U_iso_or_equiv
_atom_site_adp_type
_atom_site_occupancy
_atom_site_symmetry_multiplicity
_atom_site_calc_flag
_atom_site_refinement_flags
Br1 Br 1.05699(6) 0.00227(4) 0.69706(6) 0.0809(2) Uani 1 1 d .
O1 O 0.8040(3) 0.0443(2) 0.8648(3) 0.0618(8) Uani 1 1 d .
N1 N 0.7862(3) 0.1660(2) 0.7114(3) 0.0399(7) Uani 1 1 d .
C7 C 0.8605(4) 0.2323(3) 0.6491(4) 0.0399(9) Uani 1 1 d .
C6 C 0.6216(4) 0.1722(3) 0.6610(4) 0.0407(9) Uani 1 1 d .
C13 C 0.8661(5) 0.0970(3) 0.8079(4) 0.0459(10) Uani 1 1 d .
C5 C 0.5515(5) 0.2611(3) 0.6399(4) 0.0517(11) Uani 1 1 d .
H5 H 0.6107 0.3169 0.6632 0.062 Uiso 1 1 calc R
C3 C 0.3047(5) 0.1852(4) 0.5498(5) 0.0634(12) Uani 1 1 d .
H3 H 0.1978 0.1892 0.5115 0.076 Uiso 1 1 calc R
C11 C 0.9101(5) 0.2839(4) 0.4486(5) 0.0637(13) Uani 1 1 d .
H11 H 0.8987 0.2751 0.3551 0.076 Uiso 1 1 calc R
C4 C 0.3914(5) 0.2671(4) 0.5834(4) 0.0589(12) Uani 1 1 d .
H4 H 0.3435 0.3270 0.5686 0.071 Uiso 1 1 calc R
C2 C 0.3750(5) 0.0974(3) 0.5723(5) 0.0625(12) Uani 1 1 d .
H2 H 0.3153 0.0419 0.5500 0.075 Uiso 1 1 calc R
C14 C 1.0349(4) 0.0866(3) 0.8391(4) 0.0554(11) Uani 1 1 d .
H14A H 1.0873 0.0594 0.9325 0.067 Uiso 1 1 calc R
H14B H 1.0798 0.1491 0.8362 0.067 Uiso 1 1 calc R
C12 C 0.8448(4) 0.2195(3) 0.5117(4) 0.0491(10) Uani 1 1 d .
H12 H 0.7899 0.1670 0.4608 0.059 Uiso 1 1 calc R
C1 C 0.5331(5) 0.0899(3) 0.6276(4) 0.0530(11) Uani 1 1 d .
H1 H 0.5798 0.0297 0.6424 0.064 Uiso 1 1 calc R
C8 C 0.9407(5) 0.3102(3) 0.7231(4) 0.0550(11) Uani 1 1 d .
H8 H 0.9498 0.3203 0.8157 0.066 Uiso 1 1 calc R
C10 C 0.9916(5) 0.3608(4) 0.5235(6) 0.0674(14) Uani 1 1 d .
H10 H 1.0359 0.4042 0.4811 0.081 Uiso 1 1 calc R
C9 C 1.0082(5) 0.3740(3) 0.6602(5) 0.0657(13) Uani 1 1 d .
H9 H 1.0649 0.4258 0.7114 0.079 Uiso 1 1 calc R

loop_
_atom_site_aniso_label
_atom_site_aniso_U_11
_atom_site_aniso_U_22
_atom_site_aniso_U_33
_atom_site_aniso_U_23
_atom_site_aniso_U_13
_atom_site_aniso_U_12
Br1 0.0760(4) 0.0819(4) 0.0932(4) 0.0050(3) 0.0418(3) 0.0198(3)
O1 0.0611(19) 0.0615(18) 0.0589(19) 0.0221(15) 0.0185(15) -0.0062(16)
N1 0.0408(19) 0.0390(18) 0.0390(18) 0.0047(15) 0.0142(15) 0.0001(15)
C7 0.041(2) 0.045(2) 0.035(2) 0.0030(18) 0.0150(17) 0.0054(18)
C6 0.042(2) 0.045(2) 0.036(2) -0.0004(18) 0.0156(18) 0.0001(19)
C13 0.047(3) 0.046(2) 0.041(2) -0.002(2) 0.0122(19) -0.006(2)
C5 0.061(3) 0.049(3) 0.050(2) 0.004(2) 0.027(2) 0.003(2)
C3 0.039(3) 0.089(4) 0.061(3) 0.009(3) 0.017(2) 0.012(3)
C11 0.072(3) 0.079(4) 0.050(3) 0.017(3) 0.034(3) 0.027(3)
C4 0.056(3) 0.068(3) 0.061(3) 0.010(2) 0.032(2) 0.018(2)
C2 0.044(3) 0.065(3) 0.077(3) -0.001(2) 0.021(2) -0.010(2)
C14 0.048(3) 0.049(3) 0.058(3) 0.012(2) 0.008(2) -0.001(2)
C12 0.047(2) 0.056(3) 0.045(2) 0.002(2) 0.019(2) 0.008(2)
C1 0.045(3) 0.050(3) 0.062(3) -0.001(2) 0.018(2) 0.001(2)
C8 0.065(3) 0.051(3) 0.051(3) -0.004(2) 0.025(2) -0.007(2)
C10 0.068(3) 0.057(3) 0.096(4) 0.031(3) 0.053(3) 0.016(3)
C9 0.071(3) 0.046(3) 0.086(4) 0.001(2) 0.036(3) -0.010(2)

loop_
_atom_type_symbol
_atom_type_description
_atom_type_scat_dispersion_real
_atom_type_scat_dispersion_imag
_atom_type_scat_source
C C 0.0033 0.0016 'International Tables Vol C Tables 4.2.6.8 and 6.1.1.4'
H H 0.0000 0.0000 'International Tables Vol C Tables 4.2.6.8 and 6.1.1.4'
N N 0.0061 0.0033 'International Tables Vol C Tables 4.2.6.8 and 6.1.1.4'
O O 0.0106 0.0060 'International Tables Vol C Tables 4.2.6.8 and 6.1.1.4'
Br Br -0.2901 2.4595 'International Tables Vol C Tables 4.2.6.8 and 6.1.1.4'

loop_
_geom_angle_atom_site_label_1
_geom_angle_atom_site_label_2
_geom_angle_atom_site_label_3
_geom_angle
C13 N1 C6 121.2(3)
C13 N1 C7 122.6(3)
C6 N1 C7 116.1(3)
C12 C7 C8 119.4(4)
C12 C7 N1 119.4(3)
C8 C7 N1 121.1(3)
C5 C6 C1 119.9(4)
C5 C6 N1 119.7(3)
C1 C6 N1 120.3(3)
O1 C13 N1 122.3(4)
O1 C13 C14 120.1(4)
N1 C13 C14 117.5(4)
C6 C5 C4 119.6(4)
C2 C3 C4 119.9(4)
C10 C11 C12 119.9(4)
C3 C4 C5 120.0(4)
C3 C2 C1 121.0(4)
C13 C14 Br1 107.8(3)
C7 C12 C11 120.4(4)
C2 C1 C6 119.5(4)
C7 C8 C9 120.1(4)
C9 C10 C11 120.2(4)
C10 C9 C8 120.0(4)

loop_
_geom_bond_atom_site_label_1
_geom_bond_atom_site_label_2
_geom_bond_distance
Br1 C14 1.941(4)
O1 C13 1.215(4)
N1 C13 1.377(5)
N1 C6 1.434(4)
N1 C7 1.443(4)
C7 C12 1.370(5)
C7 C8 1.372(5)
C6 C5 1.378(5)
C6 C1 1.379(5)
C13 C14 1.501(6)
C5 C4 1.393(5)
C3 C2 1.365(6)
C3 C4 1.365(6)
C11 C10 1.367(7)
C11 C12 1.379(6)
C2 C1 1.376(5)
C8 C9 1.383(6)
C10 C9 1.361(6)
